data_4026433
loop_
_publ_author_name
'Alexander F. Khlebnikov'
'Mikhail S. Novikov'
'Petr P. Petrovskii'
'Helen Stoeckli-Evans'

_publ_section_title
;
 An Aza Cyclopropylcarbinyl-Homoallyl Radical Rearrangement-Radical
 Cyclization Cascade. Synthesis of Dibenzoimidazoazepine and Oxazepine
 Derivatives
;
_journal_name_full 'Journal of Organic Chemistry'
_journal_page_first 5384
_journal_page_last 5391
_journal_paper_doi 10.1021/jo200788k
_journal_volume 76
_journal_year 2011
_chemical_formula_moiety 'C28 H18 Br2 N2 O'
_chemical_formula_sum 'C28 H18 Br2 N2 O'
_chemical_formula_weight 558.26
_space_group_IT_number 14
_symmetry_cell_setting monoclinic
_symmetry_space_group_name_Hall '-P 2ybc'
_symmetry_space_group_name_H-M 'P 1 21/c 1'
_atom_sites_solution_hydrogens geom
_atom_sites_solution_primary direct
_atom_sites_solution_secondary difmap
_audit_creation_method SHELXL-97
_cell_angle_alpha 90.00
_cell_angle_beta 90.052(4)
_cell_angle_gamma 90.00
_cell_formula_units_Z 12
_cell_length_a 13.3684(6)
_cell_length_b 15.8505(8)
_cell_length_c 32.3270(19)
_cell_measurement_reflns_used 18531
_cell_measurement_temperature 173(2)
_cell_measurement_theta_max 26.03
_cell_measurement_theta_min 1.80
_cell_volume 6850.0(6)
_computing_cell_refinement 'X-Area V1.52'
_computing_data_collection 'X-Area V1.52 (Stoe & Cie, 2009)'
_computing_data_reduction 'X-RED32 V1.48 (Stoe & Cie, 2009)'
_computing_molecular_graphics 'PLATON  (Spek, 2009)'
_computing_publication_material 'SHELXL-97 & PLATON'
_computing_structure_refinement 'SHELXL-97 (Sheldrick, 2008)'
_computing_structure_solution 'SHELXS-97 (Sheldrick, 2008)'
_diffrn_ambient_temperature 173(2)
_diffrn_measured_fraction_theta_full 0.997
_diffrn_measured_fraction_theta_max 0.988
_diffrn_measurement_device_type 'STOE IPDS-2'
_diffrn_measurement_method '\f + \w scans'
_diffrn_radiation_monochromator graphite
_diffrn_radiation_source 'fine-focus sealed tube'
_diffrn_radiation_type MoK\a
_diffrn_radiation_wavelength 0.71073
_diffrn_reflns_av_R_equivalents 0.2094
_diffrn_reflns_av_sigmaI/netI 0.1596
_diffrn_reflns_limit_h_max 16
_diffrn_reflns_limit_h_min -15
_diffrn_reflns_limit_k_max 19
_diffrn_reflns_limit_k_min -19
_diffrn_reflns_limit_l_max 39
_diffrn_reflns_limit_l_min -39
_diffrn_reflns_number 56776
_diffrn_reflns_theta_full 25.00
_diffrn_reflns_theta_max 25.70
_diffrn_reflns_theta_min 1.26
_diffrn_standards_decay_% 0
_diffrn_standards_number 0
_exptl_absorpt_coefficient_mu 3.575
_exptl_absorpt_correction_T_max 1.0000
_exptl_absorpt_correction_T_min 0.6065
_exptl_absorpt_correction_type multi-scan
_exptl_absorpt_process_details 'MULscanABS in PLATON (Spek, 2009)'
_exptl_crystal_colour colourless
_exptl_crystal_density_diffrn 1.624
_exptl_crystal_description lath
_exptl_crystal_F_000 3336
_exptl_crystal_size_max 0.450
_exptl_crystal_size_mid 0.217
_exptl_crystal_size_min 0.030
_refine_diff_density_max 0.722
_refine_diff_density_min -1.036
_refine_diff_density_rms 0.133
_refine_ls_extinction_method none
_refine_ls_goodness_of_fit_ref 0.910
_refine_ls_hydrogen_treatment constr
_refine_ls_matrix_type full
_refine_ls_number_parameters 892
_refine_ls_number_reflns 12892
_refine_ls_number_restraints 0
_refine_ls_restrained_S_all 0.910
_refine_ls_R_factor_all 0.1701
_refine_ls_R_factor_gt 0.0804
_refine_ls_shift/su_max 0.000
_refine_ls_shift/su_mean 0.000
_refine_ls_structure_factor_coef Fsqd
_refine_ls_weighting_details 'calc w=1/[\s^2^(Fo^2^)+(0.0769P)^2^] where P=(Fo^2^+2Fc^2^)/3'
_refine_ls_weighting_scheme calc
_refine_ls_wR_factor_gt 0.1647
_refine_ls_wR_factor_ref 0.2016
_reflns_number_gt 5934
_reflns_number_total 12892
_reflns_threshold_expression I>2\s(I)
_cod_data_source_file jo200788k_si_001_3.cif
_cod_data_source_block 6a
_cod_original_sg_symbol_H-M 'P 21/c'
_cod_database_code 4026433

loop_
_symmetry_equiv_pos_site_id
_symmetry_equiv_pos_as_xyz
1 x,y,z
2 -x,1/2+y,1/2-z
3 -x,-y,-z
4 x,1/2-y,1/2+z

loop_
_atom_site_aniso_label
_atom_site_aniso_U_11
_atom_site_aniso_U_22
_atom_site_aniso_U_33
_atom_site_aniso_U_23
_atom_site_aniso_U_13
_atom_site_aniso_U_12
Br1 0.0520(7) 0.0348(5) 0.0535(6) 0.0005(4) -0.0070(5) 0.0118(5)
Br2 0.0589(8) 0.0655(7) 0.0523(7) 0.0046(5) -0.0077(6) -0.0021(6)
O1 0.042(4) 0.023(3) 0.055(4) -0.007(3) -0.013(3) -0.002(3)
N1 0.028(5) 0.028(4) 0.045(5) 0.000(3) -0.011(4) 0.003(3)
N2 0.041(5) 0.026(4) 0.046(5) 0.004(3) -0.010(4) 0.002(3)
C1 0.048(6) 0.029(5) 0.044(6) 0.000(4) -0.007(5) 0.004(4)
C2 0.036(6) 0.024(4) 0.041(5) 0.001(4) -0.014(4) 0.004(4)
C3 0.043(6) 0.029(5) 0.039(6) 0.004(4) -0.004(4) 0.002(4)
C4 0.052(7) 0.016(4) 0.055(6) 0.001(4) -0.017(5) -0.007(4)
C5 0.037(6) 0.019(4) 0.048(6) -0.001(4) -0.008(4) 0.005(4)
C6 0.029(6) 0.031(5) 0.048(6) 0.000(4) -0.006(4) -0.003(4)
C7 0.046(7) 0.039(5) 0.048(6) -0.007(5) 0.009(5) -0.005(5)
C8 0.061(8) 0.061(8) 0.069(8) -0.028(6) 0.005(6) -0.012(6)
C9 0.056(8) 0.030(6) 0.128(12) -0.027(7) 0.014(8) -0.006(5)
C10 0.048(8) 0.022(5) 0.126(12) -0.024(6) 0.011(7) -0.006(5)
C11 0.032(6) 0.036(5) 0.066(7) 0.000(5) 0.003(5) 0.001(4)
C12 0.032(6) 0.031(5) 0.060(7) 0.004(4) -0.004(5) -0.006(4)
C13 0.034(6) 0.019(4) 0.056(6) 0.005(4) -0.015(5) -0.002(4)
C14 0.050(7) 0.031(5) 0.051(6) 0.005(4) -0.003(5) -0.007(4)
C15 0.080(9) 0.024(5) 0.049(7) 0.009(4) -0.005(6) -0.011(5)
C16 0.074(9) 0.023(5) 0.045(6) 0.002(4) -0.003(6) 0.002(5)
C17 0.033(6) 0.029(5) 0.049(6) 0.006(4) -0.013(4) 0.001(4)
C18 0.033(6) 0.023(4) 0.053(6) 0.000(4) -0.015(5) -0.004(4)
C19 0.033(6) 0.025(4) 0.048(6) 0.000(4) -0.010(5) -0.002(4)
C20 0.036(6) 0.021(4) 0.056(6) 0.001(4) -0.014(5) 0.004(4)
C21 0.045(6) 0.034(5) 0.046(6) 0.001(4) -0.019(5) -0.007(5)
C22 0.029(6) 0.036(5) 0.075(8) 0.010(5) -0.008(5) -0.007(4)
C23 0.043(7) 0.043(6) 0.066(8) 0.006(5) 0.006(5) 0.006(5)
C24 0.044(7) 0.030(5) 0.056(7) 0.003(4) -0.008(5) 0.009(5)
C25 0.059(7) 0.031(5) 0.058(7) 0.001(5) -0.018(6) -0.009(5)
C26 0.056(8) 0.033(5) 0.074(8) 0.012(5) -0.036(6) -0.010(5)
C27 0.048(7) 0.037(5) 0.066(8) 0.008(5) -0.029(6) 0.000(5)
C28 0.043(6) 0.035(5) 0.049(6) 0.003(4) -0.012(5) -0.010(4)
Br3 0.0472(6) 0.0380(5) 0.0565(7) -0.0006(5) -0.0101(5) -0.0111(5)
Br4 0.0644(8) 0.0446(6) 0.0477(6) -0.0063(5) -0.0065(5) -0.0076(5)
O2 0.044(4) 0.022(3) 0.051(4) 0.006(3) -0.007(3) 0.001(3)
N3 0.032(5) 0.026(4) 0.044(5) -0.002(3) -0.013(4) -0.001(3)
N4 0.037(5) 0.024(4) 0.048(5) -0.001(3) -0.009(4) 0.005(3)
C29 0.065(8) 0.023(5) 0.052(6) -0.001(4) -0.012(5) -0.001(5)
C30 0.044(6) 0.020(4) 0.043(6) -0.001(4) -0.004(4) -0.001(4)
C31 0.019(5) 0.028(4) 0.041(5) 0.001(4) -0.011(4) 0.003(3)
C32 0.035(6) 0.015(4) 0.056(6) -0.004(4) -0.020(5) 0.009(4)
C33 0.036(6) 0.021(4) 0.038(5) 0.001(4) 0.000(4) 0.006(4)
C34 0.030(5) 0.020(4) 0.047(6) 0.004(4) -0.006(4) 0.002(4)
C35 0.024(5) 0.042(5) 0.048(6) -0.004(4) -0.001(4) -0.002(4)
C36 0.076(8) 0.041(6) 0.046(6) 0.019(5) -0.008(6) 0.010(5)
C37 0.046(7) 0.023(5) 0.080(8) 0.014(5) -0.010(6) -0.001(4)
C38 0.055(7) 0.034(5) 0.048(6) 0.007(4) -0.012(5) 0.000(5)
C39 0.024(5) 0.031(5) 0.050(6) 0.000(4) -0.013(4) -0.009(4)
C40 0.032(6) 0.019(4) 0.055(6) -0.008(4) -0.004(5) 0.003(4)
C41 0.044(6) 0.022(4) 0.038(5) -0.004(4) -0.005(4) 0.007(4)
C42 0.048(7) 0.030(5) 0.057(7) -0.004(4) -0.010(5) 0.009(4)
C43 0.059(8) 0.027(5) 0.062(7) -0.010(5) -0.009(6) 0.013(5)
C44 0.067(8) 0.025(5) 0.052(7) 0.003(4) -0.004(6) -0.004(5)
C45 0.028(5) 0.024(4) 0.053(6) -0.002(4) -0.009(4) 0.002(4)
C46 0.040(6) 0.020(4) 0.047(6) -0.005(4) -0.011(5) 0.006(4)
C47 0.031(6) 0.016(4) 0.046(6) -0.005(4) -0.011(4) -0.006(4)
C48 0.030(5) 0.023(4) 0.045(6) -0.005(4) -0.006(4) 0.008(4)
C49 0.040(6) 0.037(5) 0.048(6) -0.003(4) -0.006(5) 0.002(5)
C50 0.047(7) 0.046(6) 0.051(7) -0.015(5) -0.020(5) 0.005(5)
C51 0.042(7) 0.036(5) 0.071(8) -0.015(5) -0.005(6) -0.004(5)
C52 0.048(7) 0.028(5) 0.060(7) -0.008(4) -0.004(5) -0.012(4)
C53 0.043(6) 0.038(5) 0.052(6) 0.002(5) -0.010(5) 0.007(5)
C54 0.057(7) 0.049(6) 0.045(6) 0.004(5) -0.014(5) 0.008(5)
C55 0.043(7) 0.047(6) 0.054(7) -0.013(5) -0.025(5) 0.006(5)
C56 0.043(6) 0.024(4) 0.063(7) -0.002(4) -0.014(5) 0.004(4)
Br5 0.0488(7) 0.0348(5) 0.0607(7) 0.0038(5) -0.0056(5) 0.0122(5)
Br6 0.0579(7) 0.0470(6) 0.0530(6) 0.0050(5) -0.0073(5) 0.0069(5)
O3 0.051(5) 0.032(3) 0.054(4) -0.003(3) -0.019(3) 0.010(3)
N5 0.024(4) 0.024(4) 0.048(5) 0.004(3) -0.012(4) 0.003(3)
N6 0.045(5) 0.020(4) 0.047(5) 0.003(3) -0.014(4) -0.005(3)
C57 0.055(7) 0.026(5) 0.056(6) 0.004(4) -0.018(5) -0.003(5)
C58 0.036(6) 0.028(5) 0.042(6) 0.004(4) -0.004(4) 0.004(4)
C59 0.030(6) 0.026(4) 0.046(6) 0.002(4) -0.006(4) 0.001(4)
C60 0.040(6) 0.025(5) 0.049(6) 0.002(4) -0.007(5) 0.001(4)
C61 0.033(6) 0.023(4) 0.058(6) -0.004(4) -0.012(5) 0.001(4)
C62 0.036(6) 0.025(5) 0.054(6) -0.003(4) -0.006(5) -0.001(4)
C63 0.046(7) 0.042(6) 0.048(6) -0.006(5) -0.005(5) 0.005(5)
C64 0.063(8) 0.038(6) 0.054(7) -0.010(5) -0.016(6) -0.002(5)
C65 0.068(8) 0.025(5) 0.079(9) -0.011(5) 0.000(7) 0.005(5)
C66 0.056(7) 0.027(5) 0.062(7) 0.003(5) -0.003(6) 0.009(5)
C67 0.049(7) 0.023(5) 0.068(7) 0.000(5) -0.008(5) -0.002(4)
C68 0.025(5) 0.030(5) 0.064(7) -0.002(4) -0.003(5) -0.003(4)
C69 0.040(6) 0.023(4) 0.050(6) -0.006(4) -0.009(5) 0.000(4)
C70 0.052(7) 0.030(5) 0.063(7) 0.009(5) -0.012(5) -0.018(5)
C71 0.070(9) 0.016(5) 0.067(8) 0.008(4) -0.007(6) -0.007(5)
C72 0.075(9) 0.015(4) 0.062(7) 0.005(4) -0.007(6) 0.005(5)
C73 0.040(6) 0.021(4) 0.047(6) 0.005(4) -0.012(5) -0.006(4)
C74 0.046(6) 0.024(4) 0.049(6) 0.001(4) -0.011(5) 0.000(4)
C75 0.030(6) 0.023(4) 0.063(7) 0.008(4) -0.005(5) 0.006(4)
C76 0.037(6) 0.030(5) 0.038(5) 0.016(4) -0.006(4) 0.000(4)
C77 0.032(6) 0.037(5) 0.064(7) 0.001(5) -0.015(5) 0.001(4)
C78 0.028(6) 0.040(6) 0.079(8) 0.010(5) -0.009(5) -0.008(4)
C79 0.024(6) 0.046(6) 0.077(8) 0.009(5) 0.009(5) 0.002(4)
C80 0.053(7) 0.040(5) 0.037(6) 0.004(4) 0.005(5) 0.009(5)
C81 0.071(8) 0.042(6) 0.049(7) -0.005(5) -0.019(6) 0.003(5)
C82 0.088(10) 0.048(6) 0.049(7) 0.010(5) -0.029(7) -0.011(6)
C83 0.056(8) 0.040(6) 0.074(9) 0.001(6) -0.018(7) 0.002(5)
C84 0.054(7) 0.031(5) 0.051(7) 0.002(4) -0.014(5) -0.006(5)

loop_
_atom_site_label
_atom_site_type_symbol
_atom_site_thermal_displace_type
_atom_site_fract_x
_atom_site_fract_y
_atom_site_fract_z
_atom_site_occupancy
_atom_site_U_iso_or_equiv
_atom_site_calc_flag
_atom_site_refinement_flags
Br1 Br Uani 0.55505(8) 0.61884(6) 0.04917(3) 1.000 0.0468(3) . .
Br2 Br Uani 0.68848(9) 0.40908(7) -0.07952(3) 1.000 0.0589(4) . .
O1 O Uani 0.6606(5) 0.4823(3) 0.14803(19) 1.000 0.040(2) . .
N1 N Uani 0.6866(5) 0.4382(4) 0.0657(2) 1.000 0.034(3) . .
N2 N Uani 0.8439(6) 0.3934(4) 0.0520(2) 1.000 0.038(3) . .
C1 C Uani 0.6805(7) 0.6229(5) 0.0237(3) 1.000 0.040(3) . .
C2 C Uani 0.7325(7) 0.5482(5) 0.0134(3) 1.000 0.034(3) . .
C3 C Uani 0.7004(7) 0.4567(5) 0.0222(3) 1.000 0.037(3) . .
C4 C Uani 0.7773(8) 0.4071(5) 0.0798(3) 1.000 0.041(3) . .
C5 C Uani 0.7976(7) 0.4067(5) 0.0105(3) 1.000 0.035(3) . .
C6 C Uani 0.7799(7) 0.3230(5) -0.0113(3) 1.000 0.036(3) . .
C7 C Uani 0.7399(8) 0.3147(6) -0.0500(3) 1.000 0.044(3) . .
C8 C Uani 0.7286(9) 0.2363(7) -0.0701(4) 1.000 0.064(5) . .
C9 C Uani 0.7587(9) 0.1644(7) -0.0485(5) 1.000 0.071(5) . .
C10 C Uani 0.7979(9) 0.1688(6) -0.0096(5) 1.000 0.065(5) . .
C11 C Uani 0.8097(7) 0.2484(6) 0.0093(3) 1.000 0.045(3) . .
C12 C Uani 0.8657(7) 0.4668(5) -0.0142(3) 1.000 0.041(3) . .
C13 C Uani 0.8239(7) 0.5529(5) -0.0059(3) 1.000 0.036(3) . .
C14 C Uani 0.8689(8) 0.6300(5) -0.0154(3) 1.000 0.044(3) . .
C15 C Uani 0.8172(9) 0.7029(6) -0.0042(3) 1.000 0.051(4) . .
C16 C Uani 0.7264(9) 0.7000(6) 0.0145(3) 1.000 0.047(4) . .
C17 C Uani 0.7962(7) 0.3921(5) 0.1243(3) 1.000 0.037(3) . .
C18 C Uani 0.7387(7) 0.4269(5) 0.1560(3) 1.000 0.036(3) . .
C19 C Uani 0.5820(7) 0.4456(5) 0.1265(3) 1.000 0.035(3) . .
C20 C Uani 0.5924(7) 0.4228(5) 0.0855(3) 1.000 0.038(3) . .
C21 C Uani 0.5116(7) 0.3881(5) 0.0646(3) 1.000 0.042(3) . .
C22 C Uani 0.4213(7) 0.3776(6) 0.0847(4) 1.000 0.047(4) . .
C23 C Uani 0.4110(8) 0.4018(6) 0.1264(3) 1.000 0.051(4) . .
C24 C Uani 0.4929(8) 0.4354(5) 0.1463(3) 1.000 0.043(4) . .
C25 C Uani 0.7588(8) 0.4098(6) 0.1974(3) 1.000 0.049(4) . .
C26 C Uani 0.8373(9) 0.3563(6) 0.2079(4) 1.000 0.054(4) . .
C27 C Uani 0.8948(8) 0.3205(6) 0.1763(3) 1.000 0.050(4) . .
C28 C Uani 0.8745(8) 0.3387(5) 0.1355(3) 1.000 0.042(3) . .
Br3 Br Uani -0.13082(8) -0.11859(6) 0.21381(3) 1.000 0.0472(3) . .
Br4 Br Uani 0.07121(9) 0.07210(6) 0.10247(3) 1.000 0.0522(4) . .
O2 O Uani -0.0457(5) 0.0017(3) 0.32436(19) 1.000 0.039(2) . .
N3 N Uani 0.0105(6) 0.0505(4) 0.2456(2) 1.000 0.034(3) . .
N4 N Uani 0.1731(6) 0.0935(4) 0.2427(2) 1.000 0.036(3) . .
C29 C Uani 0.0034(8) -0.1289(5) 0.1969(3) 1.000 0.047(4) . .
C30 C Uani 0.0638(7) -0.0585(5) 0.1942(3) 1.000 0.036(3) . .
C31 C Uani 0.0393(6) 0.0347(5) 0.2027(3) 1.000 0.029(3) . .
C32 C Uani 0.0967(7) 0.0798(5) 0.2656(3) 1.000 0.035(3) . .
C33 C Uani 0.1435(7) 0.0794(5) 0.1991(3) 1.000 0.032(3) . .
C34 C Uani 0.1416(7) 0.1617(5) 0.1749(3) 1.000 0.032(3) . .
C35 C Uani 0.1141(7) 0.1681(6) 0.1342(3) 1.000 0.038(3) . .
C36 C Uani 0.1135(9) 0.2453(6) 0.1121(3) 1.000 0.054(4) . .
C37 C Uani 0.1439(8) 0.3169(5) 0.1331(3) 1.000 0.050(4) . .
C38 C Uani 0.1699(8) 0.3142(6) 0.1732(3) 1.000 0.046(3) . .
C39 C Uani 0.1702(6) 0.2375(5) 0.1948(3) 1.000 0.035(3) . .
C40 C Uani 0.2178(7) 0.0155(5) 0.1801(3) 1.000 0.035(3) . .
C41 C Uani 0.1638(7) -0.0678(5) 0.1832(3) 1.000 0.035(3) . .
C42 C Uani 0.2034(8) -0.1470(5) 0.1735(3) 1.000 0.045(4) . .
C43 C Uani 0.1401(8) -0.2170(6) 0.1761(3) 1.000 0.049(4) . .
C44 C Uani 0.0415(9) -0.2083(6) 0.1876(3) 1.000 0.048(4) . .
C45 C Uani 0.0989(7) 0.0908(5) 0.3109(3) 1.000 0.035(3) . .
C46 C Uani 0.0306(7) 0.0539(5) 0.3378(3) 1.000 0.036(3) . .
C47 C Uani -0.1152(7) 0.0419(5) 0.2996(3) 1.000 0.031(3) . .
C48 C Uani -0.0887(7) 0.0676(5) 0.2600(3) 1.000 0.033(3) . .
C49 C Uani -0.1585(7) 0.1069(6) 0.2354(3) 1.000 0.042(3) . .
C50 C Uani -0.2555(8) 0.1172(6) 0.2501(3) 1.000 0.048(4) . .
C51 C Uani -0.2841(8) 0.0904(6) 0.2889(4) 1.000 0.050(4) . .
C52 C Uani -0.2108(8) 0.0520(6) 0.3144(3) 1.000 0.045(4) . .
C53 C Uani 0.0388(8) 0.0645(6) 0.3806(3) 1.000 0.044(3) . .
C54 C Uani 0.1155(8) 0.1130(6) 0.3970(3) 1.000 0.050(4) . .
C55 C Uani 0.1829(8) 0.1519(6) 0.3703(3) 1.000 0.048(4) . .
C56 C Uani 0.1766(8) 0.1407(5) 0.3282(3) 1.000 0.043(3) . .
Br5 Br Uani 0.19032(8) 0.60836(6) 0.38338(3) 1.000 0.0481(4) . .
Br6 Br Uani 0.37661(9) 0.41393(6) 0.26120(3) 1.000 0.0526(4) . .
O3 O Uani 0.2908(5) 0.4847(4) 0.4880(2) 1.000 0.046(2) . .
N5 N Uani 0.3324(5) 0.4367(4) 0.4071(2) 1.000 0.032(3) . .
N6 N Uani 0.4931(6) 0.3933(4) 0.3998(2) 1.000 0.037(3) . .
C57 C Uani 0.3197(8) 0.6168(5) 0.3621(3) 1.000 0.046(3) . .
C58 C Uani 0.3784(7) 0.5462(5) 0.3559(3) 1.000 0.035(3) . .
C59 C Uani 0.3530(7) 0.4541(5) 0.3641(3) 1.000 0.034(3) . .
C60 C Uani 0.4208(7) 0.4081(5) 0.4254(3) 1.000 0.038(3) . .
C61 C Uani 0.4560(7) 0.4082(5) 0.3577(3) 1.000 0.038(3) . .
C62 C Uani 0.4486(7) 0.3238(5) 0.3335(3) 1.000 0.038(3) . .
C63 C Uani 0.4151(8) 0.3174(6) 0.2924(3) 1.000 0.045(4) . .
C64 C Uani 0.4086(8) 0.2415(6) 0.2719(3) 1.000 0.052(4) . .
C65 C Uani 0.4318(9) 0.1667(6) 0.2935(4) 1.000 0.057(4) . .
C66 C Uani 0.4630(8) 0.1710(6) 0.3338(3) 1.000 0.048(4) . .
C67 C Uani 0.4731(7) 0.2487(5) 0.3538(3) 1.000 0.047(4) . .
C68 C Uani 0.5284(7) 0.4711(5) 0.3362(3) 1.000 0.040(3) . .
C69 C Uani 0.4731(7) 0.5547(5) 0.3402(3) 1.000 0.038(3) . .
C70 C Uani 0.5131(8) 0.6348(5) 0.3296(3) 1.000 0.048(4) . .
C71 C Uani 0.4545(9) 0.7046(5) 0.3361(3) 1.000 0.051(4) . .
C72 C Uani 0.3610(9) 0.6972(5) 0.3519(3) 1.000 0.051(4) . .
C73 C Uani 0.4335(7) 0.3964(5) 0.4701(3) 1.000 0.036(3) . .
C74 C Uani 0.3696(7) 0.4329(5) 0.4994(3) 1.000 0.040(3) . .
C75 C Uani 0.2164(7) 0.4440(5) 0.4652(3) 1.000 0.039(3) . .
C76 C Uani 0.2368(7) 0.4199(5) 0.4245(3) 1.000 0.035(3) . .
C77 C Uani 0.1618(7) 0.3817(6) 0.4020(3) 1.000 0.044(3) . .
C78 C Uani 0.0673(7) 0.3701(6) 0.4193(4) 1.000 0.049(4) . .
C79 C Uani 0.0475(7) 0.3962(6) 0.4592(4) 1.000 0.049(4) . .
C80 C Uani 0.1246(8) 0.4334(6) 0.4818(3) 1.000 0.043(3) . .
C81 C Uani 0.3857(9) 0.4243(6) 0.5417(3) 1.000 0.054(4) . .
C82 C Uani 0.4665(10) 0.3751(7) 0.5542(4) 1.000 0.062(5) . .
C83 C Uani 0.5277(9) 0.3364(6) 0.5262(4) 1.000 0.057(4) . .
C84 C Uani 0.5118(8) 0.3466(5) 0.4843(3) 1.000 0.045(4) . .
H3 H Uiso 0.64150 0.43920 0.00510 1.000 0.0440 calc R
H8 H Uiso 0.70160 0.23260 -0.09720 1.000 0.0760 calc R
H9 H Uiso 0.75160 0.11070 -0.06130 1.000 0.0850 calc R
H10 H Uiso 0.81700 0.11890 0.00460 1.000 0.0790 calc R
H11 H Uiso 0.83810 0.25200 0.03620 1.000 0.0540 calc R
H12A H Uiso 0.93580 0.46270 -0.00440 1.000 0.0490 calc R
H12B H Uiso 0.86350 0.45350 -0.04410 1.000 0.0490 calc R
H14 H Uiso 0.93180 0.63270 -0.02900 1.000 0.0530 calc R
H15 H Uiso 0.84650 0.75630 -0.00970 1.000 0.0610 calc R
H16 H Uiso 0.69340 0.75110 0.02140 1.000 0.0570 calc R
H21 H Uiso 0.51840 0.37140 0.03650 1.000 0.0500 calc R
H22 H Uiso 0.36600 0.35410 0.07030 1.000 0.0560 calc R
H23 H Uiso 0.34910 0.39500 0.14050 1.000 0.0610 calc R
H24 H Uiso 0.48710 0.45190 0.17450 1.000 0.0520 calc R
H25 H Uiso 0.71900 0.43470 0.21850 1.000 0.0590 calc R
H26 H Uiso 0.85160 0.34420 0.23610 1.000 0.0650 calc R
H27 H Uiso 0.94820 0.28340 0.18310 1.000 0.0610 calc R
H28 H Uiso 0.91490 0.31440 0.11450 1.000 0.0510 calc R
H31 H Uiso -0.01050 0.05790 0.18260 1.000 0.0350 calc R
H36 H Uiso 0.09310 0.24780 0.08400 1.000 0.0650 calc R
H37 H Uiso 0.14640 0.36920 0.11890 1.000 0.0590 calc R
H38 H Uiso 0.18830 0.36470 0.18710 1.000 0.0550 calc R
H39 H Uiso 0.18980 0.23630 0.22300 1.000 0.0420 calc R
H40A H Uiso 0.23270 0.02970 0.15100 1.000 0.0430 calc R
H40B H Uiso 0.28120 0.01420 0.19600 1.000 0.0430 calc R
H42 H Uiso 0.27140 -0.15300 0.16540 1.000 0.0540 calc R
H43 H Uiso 0.16550 -0.27150 0.16980 1.000 0.0590 calc R
H44 H Uiso -0.00050 -0.25650 0.18920 1.000 0.0580 calc R
H49 H Uiso -0.14070 0.12680 0.20870 1.000 0.0500 calc R
H50 H Uiso -0.30360 0.14360 0.23270 1.000 0.0580 calc R
H51 H Uiso -0.35090 0.09750 0.29820 1.000 0.0600 calc R
H52 H Uiso -0.22760 0.03350 0.34140 1.000 0.0540 calc R
H53 H Uiso -0.00820 0.03830 0.39850 1.000 0.0530 calc R
H54 H Uiso 0.12190 0.11960 0.42610 1.000 0.0610 calc R
H55 H Uiso 0.23420 0.18680 0.38130 1.000 0.0570 calc R
H56 H Uiso 0.22450 0.16660 0.31060 1.000 0.0520 calc R
H59 H Uiso 0.29960 0.43230 0.34520 1.000 0.0410 calc R
H64 H Uiso 0.38870 0.23960 0.24370 1.000 0.0620 calc R
H65 H Uiso 0.42590 0.11350 0.28020 1.000 0.0690 calc R
H66 H Uiso 0.47810 0.12050 0.34830 1.000 0.0580 calc R
H67 H Uiso 0.49680 0.25060 0.38150 1.000 0.0560 calc R
H68A H Uiso 0.59390 0.47310 0.35050 1.000 0.0480 calc R
H68B H Uiso 0.53890 0.45600 0.30680 1.000 0.0480 calc R
H70 H Uiso 0.57840 0.63990 0.31830 1.000 0.0580 calc R
H71 H Uiso 0.47980 0.75890 0.32940 1.000 0.0620 calc R
H72 H Uiso 0.32210 0.74650 0.35630 1.000 0.0600 calc R
H77 H Uiso 0.17460 0.36310 0.37460 1.000 0.0530 calc R
H78 H Uiso 0.01610 0.34400 0.40340 1.000 0.0590 calc R
H79 H Uiso -0.01700 0.38910 0.47090 1.000 0.0590 calc R
H80 H Uiso 0.11240 0.45160 0.50930 1.000 0.0520 calc R
H81 H Uiso 0.34330 0.45110 0.56120 1.000 0.0650 calc R
H82 H Uiso 0.47930 0.36820 0.58300 1.000 0.0740 calc R
H83 H Uiso 0.58150 0.30230 0.53560 1.000 0.0680 calc R
H84 H Uiso 0.55470 0.31940 0.46510 1.000 0.0550 calc R

loop_
_atom_type_symbol
_atom_type_description
_atom_type_scat_dispersion_real
_atom_type_scat_dispersion_imag
_atom_type_scat_source
C C 0.0033 0.0016 'International Tables Vol C Tables 4.2.6.8 and 6.1.1.4'
H H 0.0000 0.0000 'International Tables Vol C Tables 4.2.6.8 and 6.1.1.4'
Br Br -0.2901 2.4595 'International Tables Vol C Tables 4.2.6.8 and 6.1.1.4'
N N 0.0061 0.0033 'International Tables Vol C Tables 4.2.6.8 and 6.1.1.4'
O O 0.0106 0.0060 'International Tables Vol C Tables 4.2.6.8 and 6.1.1.4'

loop_
_geom_angle_atom_site_label_1
_geom_angle_atom_site_label_2
_geom_angle_atom_site_label_3
_geom_angle
_geom_angle_publ_flag
C18 O1 C19 113.4(6) yes
C46 O2 C47 113.7(6) yes
C74 O3 C75 114.1(7) yes
C3 N1 C20 125.5(7) yes
C3 N1 C4 106.2(7) yes
C4 N1 C20 124.1(7) yes
C4 N2 C5 108.6(8) yes
C32 N3 C48 123.3(7) yes
C31 N3 C48 125.9(7) yes
C31 N3 C32 106.1(7) yes
C32 N4 C33 108.2(8) yes
C60 N5 C76 122.2(7) yes
C59 N5 C76 126.1(7) yes
C59 N5 C60 107.9(7) yes
C60 N6 C61 108.2(8) yes
C2 C1 C16 117.8(9) no
Br1 C1 C16 121.1(7) yes
Br1 C1 C2 121.1(6) yes
C1 C2 C13 120.0(8) no
C1 C2 C3 127.5(8) no
C3 C2 C13 112.5(7) no
C2 C3 C5 101.6(7) no
N1 C3 C2 114.0(7) yes
N1 C3 C5 103.8(7) yes
N1 C4 N2 115.9(8) yes
N1 C4 C17 121.7(8) yes
N2 C4 C17 122.4(9) yes
N2 C5 C3 101.4(7) yes
C3 C5 C6 115.1(7) no
C3 C5 C12 107.6(7) no
C6 C5 C12 113.0(8) no
N2 C5 C6 111.0(7) yes
N2 C5 C12 108.0(7) yes
C5 C6 C7 124.7(8) no
C7 C6 C11 117.4(8) no
C5 C6 C11 117.9(8) no
C6 C7 C8 123.3(9) no
Br2 C7 C8 115.0(8) yes
Br2 C7 C6 121.6(7) yes
C7 C8 C9 117.3(11) no
C8 C9 C10 122.0(11) no
C9 C10 C11 119.2(10) no
C6 C11 C10 120.8(10) no
C5 C12 C13 104.5(7) no
C12 C13 C14 126.6(9) no
C2 C13 C14 122.1(8) no
C2 C13 C12 111.3(7) no
C13 C14 C15 117.0(9) no
C14 C15 C16 122.1(9) no
C1 C16 C15 121.1(9) no
C4 C17 C18 123.8(8) no
C4 C17 C28 118.5(8) no
C18 C17 C28 117.6(9) no
C17 C18 C25 121.6(9) no
O1 C18 C25 116.5(8) yes
O1 C18 C17 121.9(8) yes
O1 C19 C20 121.0(8) yes
O1 C19 C24 118.4(8) yes
C20 C19 C24 120.6(9) no
C19 C20 C21 119.5(9) no
N1 C20 C19 118.2(8) yes
N1 C20 C21 122.3(8) yes
C20 C21 C22 119.9(9) no
C21 C22 C23 120.2(9) no
C22 C23 C24 118.3(9) no
C19 C24 C23 121.5(9) no
C18 C25 C26 119.9(10) no
C25 C26 C27 118.9(11) no
C26 C27 C28 120.4(10) no
C17 C28 C27 121.6(9) no
N1 C3 H3 112.00 no
C2 C3 H3 112.00 no
C5 C3 H3 112.00 no
C7 C8 H8 121.00 no
C9 C8 H8 121.00 no
C10 C9 H9 119.00 no
C8 C9 H9 119.00 no
C11 C10 H10 120.00 no
C9 C10 H10 120.00 no
C6 C11 H11 120.00 no
C10 C11 H11 120.00 no
C13 C12 H12B 111.00 no
H12A C12 H12B 109.00 no
C13 C12 H12A 111.00 no
C5 C12 H12B 111.00 no
C5 C12 H12A 111.00 no
C13 C14 H14 122.00 no
C15 C14 H14 121.00 no
C14 C15 H15 119.00 no
C16 C15 H15 119.00 no
C1 C16 H16 119.00 no
C15 C16 H16 119.00 no
C22 C21 H21 120.00 no
C20 C21 H21 120.00 no
C21 C22 H22 120.00 no
C23 C22 H22 120.00 no
C22 C23 H23 121.00 no
C24 C23 H23 121.00 no
C23 C24 H24 119.00 no
C19 C24 H24 119.00 no
C26 C25 H25 120.00 no
C18 C25 H25 120.00 no
C27 C26 H26 121.00 no
C25 C26 H26 121.00 no
C26 C27 H27 120.00 no
C28 C27 H27 120.00 no
C17 C28 H28 119.00 no
C27 C28 H28 119.00 no
C30 C29 C44 120.2(10) no
Br3 C29 C30 120.4(7) yes
Br3 C29 C44 119.4(7) yes
C31 C30 C41 110.6(7) no
C29 C30 C31 129.8(8) no
C29 C30 C41 119.5(8) no
N3 C31 C33 103.2(7) yes
N3 C31 C30 113.0(7) yes
C30 C31 C33 103.4(7) no
N3 C32 N4 116.5(8) yes
N3 C32 C45 120.9(8) yes
N4 C32 C45 122.6(8) yes
N4 C33 C34 111.4(7) yes
N4 C33 C40 107.8(7) yes
N4 C33 C31 103.6(7) yes
C31 C33 C34 114.3(7) no
C31 C33 C40 107.7(7) no
C34 C33 C40 111.6(8) no
C35 C34 C39 116.5(8) no
C33 C34 C39 119.3(8) no
C33 C34 C35 124.2(8) no
Br4 C35 C36 114.4(7) yes
Br4 C35 C34 122.3(7) yes
C34 C35 C36 123.4(9) no
C35 C36 C37 117.4(9) no
C36 C37 C38 121.6(8) no
C37 C38 C39 120.6(9) no
C34 C39 C38 120.6(9) no
C33 C40 C41 103.9(7) no
C30 C41 C40 112.6(7) no
C40 C41 C42 126.1(9) no
C30 C41 C42 121.1(8) no
C41 C42 C43 118.0(9) no
C42 C43 C44 121.1(9) no
C29 C44 C43 120.0(9) no
C46 C45 C56 117.9(9) no
C32 C45 C46 124.0(8) no
C32 C45 C56 118.1(8) no
O2 C46 C53 116.1(8) yes
O2 C46 C45 122.7(8) yes
C45 C46 C53 121.2(9) no
O2 C47 C48 119.8(8) yes
O2 C47 C52 118.5(8) yes
C48 C47 C52 121.6(9) no
N3 C48 C49 121.7(8) yes
C47 C48 C49 119.5(9) no
N3 C48 C47 118.8(8) yes
C48 C49 C50 119.2(9) no
C49 C50 C51 122.3(9) no
C50 C51 C52 118.0(10) no
C47 C52 C51 119.4(9) no
C46 C53 C54 120.2(9) no
C53 C54 C55 119.2(9) no
C54 C55 C56 121.2(9) no
C45 C56 C55 120.4(9) no
C30 C31 H31 112.00 no
C33 C31 H31 112.00 no
N3 C31 H31 112.00 no
C37 C36 H36 121.00 no
C35 C36 H36 121.00 no
C38 C37 H37 119.00 no
C36 C37 H37 119.00 no
C37 C38 H38 120.00 no
C39 C38 H38 120.00 no
C38 C39 H39 120.00 no
C34 C39 H39 120.00 no
C41 C40 H40A 111.00 no
C41 C40 H40B 111.00 no
H40A C40 H40B 109.00 no
C33 C40 H40B 111.00 no
C33 C40 H40A 111.00 no
C43 C42 H42 121.00 no
C41 C42 H42 121.00 no
C42 C43 H43 119.00 no
C44 C43 H43 119.00 no
C43 C44 H44 120.00 no
C29 C44 H44 120.00 no
C48 C49 H49 120.00 no
C50 C49 H49 120.00 no
C49 C50 H50 119.00 no
C51 C50 H50 119.00 no
C52 C51 H51 121.00 no
C50 C51 H51 121.00 no
C51 C52 H52 120.00 no
C47 C52 H52 120.00 no
C46 C53 H53 120.00 no
C54 C53 H53 120.00 no
C53 C54 H54 120.00 no
C55 C54 H54 120.00 no
C56 C55 H55 119.00 no
C54 C55 H55 120.00 no
C55 C56 H56 120.00 no
C45 C56 H56 120.00 no
Br5 C57 C58 121.5(7) yes
Br5 C57 C72 120.5(7) yes
C58 C57 C72 118.0(9) no
C57 C58 C59 128.7(9) no
C57 C58 C69 119.9(8) no
C59 C58 C69 111.4(7) no
N5 C59 C58 113.2(7) yes
N5 C59 C61 101.9(7) yes
C58 C59 C61 103.0(7) no
N5 C60 N6 114.8(8) yes
N5 C60 C73 123.8(8) yes
N6 C60 C73 121.4(8) yes
N6 C61 C59 104.4(7) yes
N6 C61 C62 110.5(7) yes
N6 C61 C68 107.9(7) yes
C59 C61 C62 114.2(7) no
C59 C61 C68 107.9(7) no
C62 C61 C68 111.5(8) no
C61 C62 C63 124.0(8) no
C61 C62 C67 118.8(8) no
C63 C62 C67 117.2(8) no
Br6 C63 C62 121.9(7) yes
Br6 C63 C64 115.5(7) yes
C62 C63 C64 122.6(9) no
C63 C64 C65 118.9(9) no
C64 C65 C66 119.7(9) no
C65 C66 C67 120.9(9) no
C62 C67 C66 120.7(9) no
C61 C68 C69 102.6(7) no
C58 C69 C68 113.2(7) no
C58 C69 C70 121.7(8) no
C68 C69 C70 125.1(8) no
C69 C70 C71 118.0(9) no
C70 C71 C72 121.0(8) no
C57 C72 C71 121.4(9) no
C60 C73 C74 122.9(8) no
C60 C73 C84 119.0(8) no
C74 C73 C84 118.1(9) no
O3 C74 C73 121.9(8) yes
O3 C74 C81 115.9(8) yes
C73 C74 C81 122.0(9) no
O3 C75 C76 119.0(8) yes
O3 C75 C80 119.7(8) yes
C76 C75 C80 121.2(9) no
N5 C76 C75 119.8(8) yes
N5 C76 C77 121.8(8) yes
C75 C76 C77 118.3(9) no
C76 C77 C78 120.4(9) no
C77 C78 C79 120.7(9) no
C78 C79 C80 118.3(9) no
C75 C80 C79 121.1(9) no
C74 C81 C82 117.4(10) no
C81 C82 C83 121.6(11) no
C82 C83 C84 120.4(11) no
C73 C84 C83 120.4(9) no
N5 C59 H59 113.00 no
C58 C59 H59 113.00 no
C61 C59 H59 113.00 no
C63 C64 H64 120.00 no
C65 C64 H64 121.00 no
C64 C65 H65 120.00 no
C66 C65 H65 120.00 no
C65 C66 H66 119.00 no
C67 C66 H66 120.00 no
C62 C67 H67 120.00 no
C66 C67 H67 120.00 no
C61 C68 H68A 111.00 no
C61 C68 H68B 111.00 no
C69 C68 H68A 111.00 no
C69 C68 H68B 111.00 no
H68A C68 H68B 109.00 no
C69 C70 H70 121.00 no
C71 C70 H70 121.00 no
C70 C71 H71 119.00 no
C72 C71 H71 120.00 no
C57 C72 H72 119.00 no
C71 C72 H72 119.00 no
C76 C77 H77 120.00 no
C78 C77 H77 120.00 no
C77 C78 H78 120.00 no
C79 C78 H78 120.00 no
C78 C79 H79 121.00 no
C80 C79 H79 121.00 no
C75 C80 H80 119.00 no
C79 C80 H80 119.00 no
C74 C81 H81 121.00 no
C82 C81 H81 121.00 no
C81 C82 H82 119.00 no
C83 C82 H82 119.00 no
C82 C83 H83 120.00 no
C84 C83 H83 120.00 no
C73 C84 H84 120.00 no
C83 C84 H84 120.00 no

loop_
_geom_bond_atom_site_label_1
_geom_bond_atom_site_label_2
_geom_bond_distance
_geom_bond_publ_flag
Br1 C1 1.870(9) yes
Br2 C7 1.903(10) yes
Br3 C29 1.883(11) yes
Br4 C35 1.922(10) yes
Br5 C57 1.867(11) yes
Br6 C63 1.903(10) yes
O1 C18 1.388(11) yes
O1 C19 1.388(11) yes
O2 C47 1.382(11) yes
O2 C46 1.383(11) yes
O3 C75 1.396(11) yes
O3 C74 1.385(11) yes
N1 C20 1.434(11) yes
N1 C3 1.448(12) yes
N1 C4 1.386(12) yes
N2 C5 1.492(12) yes
N2 C4 1.284(12) yes
N3 C48 1.432(12) yes
N3 C32 1.400(12) yes
N3 C31 1.461(12) yes
N4 C32 1.281(12) yes
N4 C33 1.481(12) yes
N5 C60 1.397(11) yes
N5 C59 1.444(12) yes
N5 C76 1.422(11) yes
N6 C61 1.467(12) yes
N6 C60 1.294(12) yes
C1 C2 1.413(12) no
C1 C16 1.400(13) no
C2 C3 1.539(11) no
C2 C13 1.375(13) no
C3 C5 1.569(13) no
C4 C17 1.480(14) no
C5 C6 1.521(12) no
C5 C12 1.541(13) no
C6 C7 1.366(14) no
C6 C11 1.414(13) no
C7 C8 1.410(15) no
C8 C9 1.396(17) no
C9 C10 1.36(2) no
C10 C11 1.411(15) no
C12 C13 1.499(12) no
C13 C14 1.396(12) no
C14 C15 1.394(13) no
C15 C16 1.357(16) no
C17 C28 1.394(13) no
C17 C18 1.395(13) no
C18 C25 1.392(14) no
C19 C20 1.381(14) no
C19 C24 1.362(14) no
C20 C21 1.387(13) no
C21 C22 1.382(14) no
C22 C23 1.408(16) no
C23 C24 1.377(14) no
C25 C26 1.391(15) no
C26 C27 1.399(16) no
C27 C28 1.377(14) no
C3 H3 1.0000 no
C8 H8 0.9500 no
C9 H9 0.9500 no
C10 H10 0.9500 no
C11 H11 0.9500 no
C12 H12B 0.9900 no
C12 H12A 0.9900 no
C14 H14 0.9500 no
C15 H15 0.9500 no
C16 H16 0.9500 no
C21 H21 0.9500 no
C22 H22 0.9500 no
C23 H23 0.9500 no
C24 H24 0.9500 no
C25 H25 0.9500 no
C26 H26 0.9500 no
C27 H27 0.9500 no
C28 H28 0.9500 no
C29 C44 1.391(13) no
C29 C30 1.380(12) no
C30 C41 1.392(13) no
C30 C31 1.538(11) no
C31 C33 1.567(12) no
C32 C45 1.475(14) no
C33 C40 1.546(12) no
C33 C34 1.521(12) no
C34 C35 1.370(14) no
C34 C39 1.415(12) no
C35 C36 1.417(14) no
C36 C37 1.383(13) no
C37 C38 1.343(14) no
C38 C39 1.402(13) no
C40 C41 1.508(12) no
C41 C42 1.398(12) no
C42 C43 1.398(13) no
C43 C44 1.377(16) no
C45 C46 1.391(13) no
C45 C56 1.420(13) no
C46 C53 1.398(14) no
C47 C48 1.390(13) no
C47 C52 1.374(14) no
C48 C49 1.375(13) no
C49 C50 1.391(14) no
C50 C51 1.379(16) no
C51 C52 1.417(15) no
C53 C54 1.387(14) no
C54 C55 1.392(14) no
C55 C56 1.375(14) no
C31 H31 1.0000 no
C36 H36 0.9500 no
C37 H37 0.9500 no
C38 H38 0.9500 no
C39 H39 0.9500 no
C40 H40A 0.9900 no
C40 H40B 0.9900 no
C42 H42 0.9500 no
C43 H43 0.9500 no
C44 H44 0.9500 no
C49 H49 0.9500 no
C50 H50 0.9500 no
C51 H51 0.9500 no
C52 H52 0.9500 no
C53 H53 0.9500 no
C54 H54 0.9500 no
C55 H55 0.9500 no
C56 H56 0.9500 no
C57 C58 1.382(12) no
C57 C72 1.428(12) no
C58 C59 1.522(11) no
C58 C69 1.371(13) no
C59 C61 1.571(13) no
C60 C73 1.467(14) no
C61 C62 1.553(12) no
C61 C68 1.554(13) no
C62 C63 1.405(14) no
C62 C67 1.398(12) no
C63 C64 1.376(14) no
C64 C65 1.410(14) no
C65 C66 1.369(16) no
C66 C67 1.398(13) no
C68 C69 1.523(12) no
C69 C70 1.420(12) no
C70 C71 1.372(13) no
C71 C72 1.356(17) no
C73 C74 1.401(13) no
C73 C84 1.389(13) no
C74 C81 1.391(14) no
C75 C76 1.397(14) no
C75 C80 1.350(14) no
C76 C77 1.378(13) no
C77 C78 1.394(14) no
C78 C79 1.380(18) no
C79 C80 1.394(15) no
C81 C82 1.392(17) no
C82 C83 1.366(17) no
C83 C84 1.380(16) no
C59 H59 1.0000 no
C64 H64 0.9500 no
C65 H65 0.9500 no
C66 H66 0.9500 no
C67 H67 0.9500 no
C68 H68A 0.9900 no
C68 H68B 0.9900 no
C70 H70 0.9500 no
C71 H71 0.9500 no
C72 H72 0.9500 no
C77 H77 0.9500 no
C78 H78 0.9500 no
C79 H79 0.9500 no
C80 H80 0.9500 no
C81 H81 0.9500 no
C82 H82 0.9500 no
C83 H83 0.9500 no
C84 H84 0.9500 no

loop_
_geom_contact_atom_site_label_1
_geom_contact_atom_site_label_2
_geom_contact_distance
_geom_contact_site_symmetry_2
_geom_contact_publ_flag
Br1 Br2 3.4298(16) 3_665 no
Br3 Br6 3.4234(16) 2_545 n
Br4 Br5 3.5730(16) 2_545 no

loop_
_geom_hbond_atom_site_label_D
_geom_hbond_atom_site_label_H
_geom_hbond_atom_site_label_A
_geom_hbond_distance_DH
_geom_hbond_distance_HA
_geom_hbond_distance_DA
_geom_hbond_angle_DHA
_geom_hbond_site_symmetry_A
_geom_hbond_publ_flag
C3 H3 Br2 1.00 2.85 3.377(10) 114 . yes
C10 H10 O3 0.95 2.58 3.227(12) 126 2_645 yes
C11 H11 N2 0.95 2.30 2.720(12) 106 . yes
C12 H12B Br2 0.99 2.70 3.302(9) 120 . yes
C31 H31 Br4 1.00 2.82 3.322(10) 112 . yes
C39 H39 N4 0.95 2.36 2.758(11) 105 . yes
C40 H40A Br4 0.99 2.75 3.307(10) 116 . yes
C59 H59 Br6 1.00 2.92 3.402(10) 111 . yes
C67 H67 N6 0.95 2.34 2.745(11) 105 . yes
C68 H68B Br6 0.99 2.71 3.288(10) 118 . yes

loop_
_geom_torsion_atom_site_label_1
_geom_torsion_atom_site_label_2
_geom_torsion_atom_site_label_3
_geom_torsion_atom_site_label_4
_geom_torsion
_geom_torsion_publ_flag
C19 O1 C18 C17 65.2(10) no
C19 O1 C18 C25 -116.7(9) no
C18 O1 C19 C20 -70.1(10) no
C18 O1 C19 C24 112.3(9) no
C46 O2 C47 C52 -113.1(9) no
C47 O2 C46 C45 -64.6(11) no
C47 O2 C46 C53 118.6(9) no
C46 O2 C47 C48 69.8(10) no
C74 O3 C75 C80 113.0(9) no
C75 O3 C74 C73 64.9(11) no
C75 O3 C74 C81 -119.6(9) no
C74 O3 C75 C76 -71.2(10) no
C3 N1 C20 C19 -149.4(8) no
C20 N1 C3 C2 109.8(9) no
C4 N1 C3 C5 17.0(8) no
C3 N1 C4 N2 -7.5(9) no
C3 N1 C4 C17 171.5(7) no
C20 N1 C3 C5 -140.6(7) no
C4 N1 C3 C2 -92.5(8) no
C4 N1 C20 C19 56.8(11) no
C4 N1 C20 C21 -124.9(9) no
C3 N1 C20 C21 28.9(12) no
C20 N1 C4 C17 -30.5(12) no
C20 N1 C4 N2 150.5(8) no
C4 N2 C5 C12 129.2(7) no
C4 N2 C5 C6 -106.4(8) no
C4 N2 C5 C3 16.3(8) no
C5 N2 C4 C17 174.5(7) no
C5 N2 C4 N1 -6.5(10) no
C48 N3 C31 C30 -106.2(9) no
C31 N3 C48 C47 149.1(8) no
C31 N3 C32 C45 -171.3(7) no
C48 N3 C31 C33 142.8(7) no
C31 N3 C32 N4 6.5(9) no
C32 N3 C31 C30 97.6(8) no
C32 N3 C31 C33 -13.3(8) no
C31 N3 C48 C49 -29.4(12) no
C32 N3 C48 C47 -58.6(11) no
C32 N3 C48 C49 122.9(9) no
C48 N3 C32 N4 -150.4(8) no
C48 N3 C32 C45 31.8(11) no
C32 N4 C33 C31 -12.4(8) no
C32 N4 C33 C34 110.9(8) no
C32 N4 C33 C40 -126.4(7) no
C33 N4 C32 N3 4.3(9) no
C33 N4 C32 C45 -178.0(7) no
C76 N5 C60 N6 150.3(7) no
C59 N5 C60 N6 -8.8(9) no
C59 N5 C60 C73 170.3(7) no
C59 N5 C76 C77 29.9(12) no
C76 N5 C59 C61 -143.1(7) no
C60 N5 C76 C75 56.2(11) no
C60 N5 C76 C77 -125.3(9) no
C60 N5 C59 C58 -94.9(8) no
C76 N5 C60 C73 -30.6(11) no
C59 N5 C76 C75 -148.7(8) no
C60 N5 C59 C61 15.0(8) no
C76 N5 C59 C58 107.0(9) no
C61 N6 C60 N5 -2.7(9) no
C61 N6 C60 C73 178.2(7) no
C60 N6 C61 C59 12.0(8) no
C60 N6 C61 C62 -111.2(8) no
C60 N6 C61 C68 126.6(7) no
C16 C1 C2 C3 176.8(9) no
C16 C1 C2 C13 -1.5(14) no
Br1 C1 C2 C13 179.0(7) no
Br1 C1 C16 C15 -179.6(8) no
C2 C1 C16 C15 0.9(15) no
Br1 C1 C2 C3 -2.7(14) no
C13 C2 C3 N1 119.1(9) no
C3 C2 C13 C14 -177.7(9) no
C1 C2 C3 N1 -59.4(13) no
C3 C2 C13 C12 1.7(12) no
C1 C2 C13 C14 0.9(15) no
C1 C2 C3 C5 -170.3(9) no
C13 C2 C3 C5 8.2(10) no
C1 C2 C13 C12 -179.7(9) no
N1 C3 C5 N2 -19.8(8) no
C2 C3 C5 N2 98.6(7) no
N1 C3 C5 C6 100.0(8) no
N1 C3 C5 C12 -133.1(7) no
C2 C3 C5 C12 -14.6(9) no
C2 C3 C5 C6 -141.5(8) no
N1 C4 C17 C18 -17.4(13) no
N2 C4 C17 C18 161.6(8) no
N2 C4 C17 C28 -19.9(13) no
N1 C4 C17 C28 161.1(8) no
N2 C5 C12 C13 -92.8(8) no
C3 C5 C6 C11 -115.4(9) no
C3 C5 C12 C13 15.9(10) no
C6 C5 C12 C13 144.1(8) no
N2 C5 C6 C7 -179.0(9) no
N2 C5 C6 C11 -1.0(12) no
C12 C5 C6 C7 -57.5(12) no
C12 C5 C6 C11 120.4(9) no
C3 C5 C6 C7 66.6(12) no
C5 C6 C7 C8 177.1(10) no
C11 C6 C7 Br2 175.7(7) no
C11 C6 C7 C8 -0.9(15) no
C5 C6 C11 C10 -178.3(9) no
C5 C6 C7 Br2 -6.4(14) no
C7 C6 C11 C10 -0.2(15) no
C6 C7 C8 C9 1.1(17) no
Br2 C7 C8 C9 -175.6(9) no
C7 C8 C9 C10 -0.2(18) no
C8 C9 C10 C11 -0.8(19) no
C9 C10 C11 C6 1.1(17) no
C5 C12 C13 C2 -11.1(11) no
C5 C12 C13 C14 168.2(9) no
C12 C13 C14 C15 -178.9(9) no
C2 C13 C14 C15 0.4(15) no
C13 C14 C15 C16 -1.1(15) no
C14 C15 C16 C1 0.4(16) no
C4 C17 C18 C25 179.1(9) no
C28 C17 C18 C25 0.5(13) no
C4 C17 C18 O1 -3.0(13) no
C18 C17 C28 C27 0.1(13) no
C28 C17 C18 O1 178.5(8) no
C4 C17 C28 C27 -178.5(9) no
C17 C18 C25 C26 -0.6(14) no
O1 C18 C25 C26 -178.6(8) no
C20 C19 C24 C23 0.4(13) no
C24 C19 C20 C21 -0.9(12) no
O1 C19 C24 C23 178.0(8) no
C24 C19 C20 N1 177.4(7) no
O1 C19 C20 N1 -0.1(12) no
O1 C19 C20 C21 -178.5(7) no
C19 C20 C21 C22 0.8(13) no
N1 C20 C21 C22 -177.5(8) no
C20 C21 C22 C23 -0.2(14) no
C21 C22 C23 C24 -0.3(14) no
C22 C23 C24 C19 0.2(14) no
C18 C25 C26 C27 0.0(15) no
C25 C26 C27 C28 0.7(15) no
C26 C27 C28 C17 -0.7(15) no
Br3 C29 C30 C41 177.5(7) no
Br3 C29 C30 C31 -0.8(15) no
Br3 C29 C44 C43 -178.5(8) no
C44 C29 C30 C31 179.9(9) no
C44 C29 C30 C41 -1.7(15) no
C30 C29 C44 C43 0.7(15) no
C41 C30 C31 N3 -116.0(9) no
C29 C30 C31 N3 62.5(13) no
C29 C30 C31 C33 173.3(10) no
C31 C30 C41 C42 -179.2(9) no
C41 C30 C31 C33 -5.1(10) no
C29 C30 C41 C40 177.8(9) no
C29 C30 C41 C42 2.1(15) no
C31 C30 C41 C40 -3.6(11) no
N3 C31 C33 C34 -105.9(8) no
N3 C31 C33 C40 129.5(7) no
N3 C31 C33 N4 15.5(8) no
C30 C31 C33 N4 -102.5(7) no
C30 C31 C33 C34 136.2(8) no
C30 C31 C33 C40 11.6(10) no
N3 C32 C45 C56 -163.6(8) no
N4 C32 C45 C46 -160.0(8) no
N4 C32 C45 C56 18.7(12) no
N3 C32 C45 C46 17.7(13) no
N4 C33 C40 C41 97.7(8) no
C31 C33 C40 C41 -13.5(10) no
C34 C33 C40 C41 -139.8(8) no
C31 C33 C34 C35 -61.1(12) no
N4 C33 C34 C35 -178.0(9) no
N4 C33 C34 C39 2.3(12) no
C40 C33 C34 C39 -118.2(9) no
C31 C33 C34 C39 119.3(9) no
C40 C33 C34 C35 61.4(12) no
C33 C34 C35 Br4 1.3(13) no
C39 C34 C35 C36 0.1(14) no
C33 C34 C35 C36 -179.5(9) no
C39 C34 C35 Br4 -179.1(6) no
C33 C34 C39 C38 179.5(9) no
C35 C34 C39 C38 -0.1(13) no
C34 C35 C36 C37 1.0(16) no
Br4 C35 C36 C37 -179.8(8) no
C35 C36 C37 C38 -2.1(16) no
C36 C37 C38 C39 2.2(16) no
C37 C38 C39 C34 -1.0(15) no
C33 C40 C41 C42 -173.8(9) no
C33 C40 C41 C30 10.8(11) no
C40 C41 C42 C43 -176.5(9) no
C30 C41 C42 C43 -1.5(14) no
C41 C42 C43 C44 0.4(15) no
C42 C43 C44 C29 -0.1(15) no
C32 C45 C56 C55 -179.0(8) no
C46 C45 C56 C55 -0.3(13) no
C32 C45 C46 O2 1.1(13) no
C32 C45 C46 C53 177.8(8) no
C56 C45 C46 O2 -177.6(8) no
C56 C45 C46 C53 -0.9(13) no
O2 C46 C53 C54 177.4(8) no
C45 C46 C53 C54 0.5(14) no
O2 C47 C48 N3 0.9(12) no
O2 C47 C52 C51 -177.8(8) no
C48 C47 C52 C51 -0.7(14) no
C52 C47 C48 C49 2.4(13) no
O2 C47 C48 C49 179.4(8) no
C52 C47 C48 N3 -176.2(8) no
N3 C48 C49 C50 176.1(8) no
C47 C48 C49 C50 -2.5(13) no
C48 C49 C50 C51 1.0(15) no
C49 C50 C51 C52 0.7(15) no
C50 C51 C52 C47 -0.8(14) no
C46 C53 C54 C55 1.0(15) no
C53 C54 C55 C56 -2.2(15) no
C54 C55 C56 C45 1.8(14) no
Br5 C57 C58 C59 0.3(15) no
Br5 C57 C58 C69 180.0(7) no
C72 C57 C58 C59 180.0(9) no
C72 C57 C58 C69 -0.3(14) no
Br5 C57 C72 C71 -179.5(8) no
C58 C57 C72 C71 0.8(15) no
C57 C58 C59 N5 -61.8(13) no
C57 C58 C59 C61 -171.0(10) no
C69 C58 C59 N5 118.5(9) no
C69 C58 C59 C61 9.3(10) no
C57 C58 C69 C68 178.7(9) no
C57 C58 C69 C70 -0.6(15) no
C59 C58 C69 C68 -1.5(12) no
C59 C58 C69 C70 179.2(9) no
N5 C59 C61 N6 -16.2(8) no
N5 C59 C61 C62 104.5(8) no
N5 C59 C61 C68 -130.9(7) no
C58 C59 C61 N6 101.3(8) no
C58 C59 C61 C62 -138.0(8) no
C58 C59 C61 C68 -13.4(10) no
N5 C60 C73 C74 -17.4(13) no
N5 C60 C73 C84 162.2(8) no
N6 C60 C73 C74 161.6(8) no
N6 C60 C73 C84 -18.8(12) no
N6 C61 C62 C63 179.7(9) no
N6 C61 C62 C67 2.1(12) no
C59 C61 C62 C63 62.5(12) no
C59 C61 C62 C67 -115.2(9) no
C68 C61 C62 C63 -60.2(12) no
C68 C61 C62 C67 122.1(9) no
N6 C61 C68 C69 -99.8(8) no
C59 C61 C68 C69 12.5(9) no
C62 C61 C68 C69 138.7(8) no
C61 C62 C63 Br6 1.1(14) no
C61 C62 C63 C64 -179.4(9) no
C67 C62 C63 Br6 178.8(7) no
C67 C62 C63 C64 -1.8(15) no
C61 C62 C67 C66 177.0(9) no
C63 C62 C67 C66 -0.8(14) no
Br6 C63 C64 C65 -177.4(8) no
C62 C63 C64 C65 3.1(16) no
C63 C64 C65 C66 -1.9(17) no
C64 C65 C66 C67 -0.6(17) no
C65 C66 C67 C62 2.0(16) no
C61 C68 C69 C58 -7.0(11) no
C61 C68 C69 C70 172.2(9) no
C58 C69 C70 C71 1.0(15) no
C68 C69 C70 C71 -178.3(9) no
C69 C70 C71 C72 -0.4(15) no
C70 C71 C72 C57 -0.4(16) no
C60 C73 C74 O3 -1.6(13) no
C60 C73 C74 C81 -176.9(9) no
C84 C73 C74 O3 178.8(8) no
C84 C73 C74 C81 3.5(13) no
C60 C73 C84 C83 178.0(9) no
C74 C73 C84 C83 -2.4(13) no
O3 C74 C81 C82 -177.8(9) no
C73 C74 C81 C82 -2.2(14) no
O3 C75 C76 N5 0.3(12) no
O3 C75 C76 C77 -178.4(8) no
C80 C75 C76 N5 176.1(8) no
C80 C75 C76 C77 -2.6(13) no
O3 C75 C80 C79 177.3(8) no
C76 C75 C80 C79 1.5(14) no
N5 C76 C77 C78 -176.7(8) no
C75 C76 C77 C78 2.0(13) no
C76 C77 C78 C79 -0.3(15) no
C77 C78 C79 C80 -0.8(15) no
C78 C79 C80 C75 0.2(15) no
C74 C81 C82 C83 -0.2(16) no
C81 C82 C83 C84 1.3(17) no
C82 C83 C84 C73 0.1(15) no
